data_4125280
loop_
_publ_author_name
'Bloch, Witold M.'
'Abe, Yoko'
'Holstein, Julian J.'
'Wandtke, Claudia M.'
'Dittrich, Birger'
'Clever, Guido H.'

_publ_section_title
;
 Geometric Complementarity in Assembly and Guest Recognition of a Bent
 Heteroleptic cis-[Pd2L(A)2L(B)2] Coordination Cage.
;
_journal_issue 41
_journal_name_full 'Journal of the American Chemical Society'
_journal_page_first 13750
_journal_paper_doi 10.1021/jacs.6b08694
_journal_volume 138
_journal_year 2016
_chemical_formula_sum 'C26 H20 N2 O2'
_chemical_formula_weight 392.44
_chemical_name_systematic
;
 ?
;
_space_group_crystal_system monoclinic
_space_group_IT_number 14
_space_group_name_Hall '-P 2ybc'
_space_group_name_H-M_alt 'P 1 21/c 1'
_symmetry_space_group_name_Hall '-P 2ybc'
_symmetry_space_group_name_H-M 'P 1 21/c 1'
_atom_sites_solution_hydrogens geom
_audit_creation_method SHELXL-2013
_cell_angle_alpha 90
_cell_angle_beta 108.225(3)
_cell_angle_gamma 90
_cell_formula_units_Z 4
_cell_length_a 11.9958(12)
_cell_length_b 16.3222(15)
_cell_length_c 10.2282(10)
_cell_measurement_reflns_used 9781
_cell_measurement_temperature 100(2)
_cell_measurement_theta_max 45.42
_cell_measurement_theta_min 2.44
_cell_volume 1902.2(3)
_computing_cell_refinement 'Bruker SAINT'
_computing_data_collection 'Bruker APEX2'
_computing_data_reduction 'Bruker SAINT'
_computing_molecular_graphics 'Bruker SHELXTL'
_computing_publication_material 'Bruker SHELXTL'
_computing_structure_refinement 'SHELXL-2013 (Sheldrick 2013)'
_computing_structure_solution 'SHELXS-97 (Sheldrick 2008)'
_diffrn_ambient_temperature 100(2)
_diffrn_measured_fraction_theta_full 0.998
_diffrn_measured_fraction_theta_max 0.997
_diffrn_measurement_device_type 'Bruker APEX-II CCD'
_diffrn_measurement_method '\f and \w scans'
_diffrn_radiation_type MoK\a
_diffrn_radiation_wavelength 0.71073
_diffrn_reflns_av_R_equivalents 0.0360
_diffrn_reflns_av_unetI/netI 0.0204
_diffrn_reflns_Laue_measured_fraction_full 0.998
_diffrn_reflns_Laue_measured_fraction_max 0.997
_diffrn_reflns_limit_h_max 24
_diffrn_reflns_limit_h_min -24
_diffrn_reflns_limit_k_max 32
_diffrn_reflns_limit_k_min -21
_diffrn_reflns_limit_l_max 20
_diffrn_reflns_limit_l_min -20
_diffrn_reflns_number 142823
_diffrn_reflns_point_group_measured_fraction_full 0.998
_diffrn_reflns_point_group_measured_fraction_max 0.997
_diffrn_reflns_theta_full 25.242
_diffrn_reflns_theta_max 45.443
_diffrn_reflns_theta_min 2.440
_exptl_absorpt_coefficient_mu 0.087
_exptl_absorpt_correction_type none
_exptl_crystal_colour yellow
_exptl_crystal_density_diffrn 1.370
_exptl_crystal_description block
_exptl_crystal_F_000 824
_exptl_crystal_size_max 0.565
_exptl_crystal_size_mid 0.451
_exptl_crystal_size_min 0.268
_refine_diff_density_max 0.704
_refine_diff_density_min -0.471
_refine_diff_density_rms 0.069
_refine_ls_extinction_method none
_refine_ls_goodness_of_fit_ref 1.052
_refine_ls_hydrogen_treatment constr
_refine_ls_matrix_type full
_refine_ls_number_parameters 273
_refine_ls_number_reflns 16024
_refine_ls_number_restraints 0
_refine_ls_restrained_S_all 1.052
_refine_ls_R_factor_all 0.0567
_refine_ls_R_factor_gt 0.0440
_refine_ls_shift/su_max 0.001
_refine_ls_shift/su_mean 0.000
_refine_ls_structure_factor_coef Fsqd
_refine_ls_weighting_details 'w=1/[\s^2^(Fo^2^)+(0.0693P)^2^+0.3775P] where P=(Fo^2^+2Fc^2^)/3'
_refine_ls_weighting_scheme calc
_refine_ls_wR_factor_gt 0.1251
_refine_ls_wR_factor_ref 0.1366
_reflns_Friedel_coverage 0.000
_reflns_number_gt 13107
_reflns_number_total 16024
_reflns_threshold_expression 'I > 2\s(I)'
_cod_data_source_file ja6b08694_si_004.cif
_cod_data_source_block LB
_cod_depositor_comments 'Adding full bibliography for 4125280--4125281.cif.'
_cod_database_code 4125280
_shelx_space_group_comment
;
The symmetry employed for this shelxl refinement is uniquely defined
by the following loop, which should always be used as a source of
symmetry information in preference to the above space-group names.
They are only intended as comments.
;
_shelx_estimated_absorpt_t_min 0.952
_shelx_estimated_absorpt_t_max 0.977
_shelxl_version_number 2013-4

loop_
_space_group_symop_operation_xyz
'x, y, z'
'-x, y+1/2, -z+1/2'
'-x, -y, -z'
'x, -y-1/2, z-1/2'

loop_
_atom_site_label
_atom_site_type_symbol
_atom_site_fract_x
_atom_site_fract_y
_atom_site_fract_z
_atom_site_U_iso_or_equiv
_atom_site_adp_type
_atom_site_occupancy
_atom_site_site_symmetry_order
_atom_site_calc_flag
_atom_site_refinement_flags_posn
_atom_site_refinement_flags_adp
O27 O 0.74639(3) 0.31752(3) 0.59520(4) 0.01607(6) Uani 1 1 d . .
O29 O 0.71306(3) 0.39270(3) 0.82541(4) 0.01805(7) Uani 1 1 d . .
N24 N -0.03787(4) 0.59823(3) 0.66726(5) 0.01629(7) Uani 1 1 d . .
N1 N 0.08775(5) 0.31753(3) -0.17698(5) 0.02027(8) Uani 1 1 d . .
C12 C 0.34035(4) 0.36554(3) 0.32977(4) 0.01149(6) Uani 1 1 d . .
H12 H 0.2643 0.3855 0.3228 0.014 Uiso 1 1 calc R U
C21 C 0.18430(4) 0.53654(3) 0.67498(4) 0.01144(6) Uani 1 1 d . .
C11 C 0.43205(4) 0.37499(3) 0.45481(4) 0.01038(6) Uani 1 1 d . .
C26 C 0.11119(4) 0.57593(3) 0.55848(5) 0.01336(6) Uani 1 1 d . .
H26 H 0.1353 0.5825 0.4790 0.016 Uiso 1 1 calc R U
C19 C 0.29872(4) 0.50079(3) 0.67894(4) 0.01166(6) Uani 1 1 d . .
C16 C 0.41749(4) 0.41970(3) 0.57126(4) 0.01034(6) Uani 1 1 d . .
C4 C 0.26462(4) 0.32407(3) 0.08232(5) 0.01289(6) Uani 1 1 d . .
C15 C 0.51418(4) 0.42679(3) 0.69334(4) 0.01167(6) Uani 1 1 d . .
C13 C 0.63884(4) 0.34844(3) 0.59139(5) 0.01213(6) Uani 1 1 d . .
C22 C 0.14358(4) 0.53030(3) 0.78865(5) 0.01396(7) Uani 1 1 d . .
H22 H 0.1907 0.5053 0.8713 0.017 Uiso 1 1 calc R U
C18 C 0.39671(4) 0.50865(3) 0.79851(5) 0.01477(7) Uani 1 1 d . .
H18 H 0.3899 0.5391 0.8748 0.018 Uiso 1 1 calc R U
C7 C 0.35858(4) 0.32766(3) 0.21659(5) 0.01214(6) Uani 1 1 d . .
C14 C 0.62450(4) 0.38901(3) 0.70155(5) 0.01270(6) Uani 1 1 d . .
C25 C 0.00277(4) 0.60546(3) 0.55972(5) 0.01527(7) Uani 1 1 d . .
H25 H -0.0454 0.6324 0.4795 0.018 Uiso 1 1 calc R U
C5 C 0.14600(4) 0.31576(3) 0.07166(5) 0.01534(7) Uani 1 1 d . .
H5 H 0.1226 0.3127 0.1521 0.018 Uiso 1 1 calc R U
C17 C 0.50201(4) 0.47255(3) 0.80521(5) 0.01486(7) Uani 1 1 d . .
H17 H 0.5673 0.4785 0.8861 0.018 Uiso 1 1 calc R U
C10 C 0.54337(4) 0.34099(3) 0.46540(5) 0.01150(6) Uani 1 1 d . .
C23 C 0.03337(4) 0.56117(3) 0.77910(5) 0.01556(7) Uani 1 1 d . .
H23 H 0.0068 0.5556 0.8570 0.019 Uiso 1 1 calc R U
C9 C 0.55932(4) 0.29879(3) 0.35219(5) 0.01491(7) Uani 1 1 d . .
H9 H 0.6328 0.2739 0.3606 0.018 Uiso 1 1 calc R U
C20 C 0.31044(4) 0.45743(3) 0.56734(4) 0.01109(6) Uani 1 1 d . .
H20 H 0.2449 0.4530 0.4863 0.013 Uiso 1 1 calc R U
C6 C 0.06272(5) 0.31205(3) -0.05815(6) 0.01856(8) Uani 1 1 d . .
H6 H -0.0171 0.3052 -0.0631 0.022 Uiso 1 1 calc R U
C8 C 0.46955(4) 0.29336(3) 0.22970(5) 0.01509(7) Uani 1 1 d . .
H8 H 0.4824 0.2663 0.1534 0.018 Uiso 1 1 calc R U
C2 C 0.20125(6) 0.32632(3) -0.16570(5) 0.01908(9) Uani 1 1 d . .
H2 H 0.2215 0.3308 -0.2481 0.023 Uiso 1 1 calc R U
C3 C 0.29159(5) 0.32928(3) -0.04114(5) 0.01618(7) Uani 1 1 d . .
H3 H 0.3708 0.3348 -0.0398 0.019 Uiso 1 1 calc R U
C30 C 0.80955(5) 0.44404(4) 0.82514(7) 0.02245(10) Uani 1 1 d . .
H30A H 0.8448 0.4238 0.7569 0.034 Uiso 1 1 calc R U
H30B H 0.8684 0.4433 0.9166 0.034 Uiso 1 1 calc R U
H30C H 0.7816 0.5002 0.8018 0.034 Uiso 1 1 calc R U
C28 C 0.77489(6) 0.23878(5) 0.65619(9) 0.02930(14) Uani 1 1 d . .
H28A H 0.7742 0.2406 0.7517 0.044 Uiso 1 1 calc R U
H28B H 0.8532 0.2228 0.6545 0.044 Uiso 1 1 calc R U
H28C H 0.7170 0.1987 0.6044 0.044 Uiso 1 1 calc R U

loop_
_atom_site_aniso_label
_atom_site_aniso_U_11
_atom_site_aniso_U_22
_atom_site_aniso_U_33
_atom_site_aniso_U_23
_atom_site_aniso_U_13
_atom_site_aniso_U_12
O27 0.01089(12) 0.01754(14) 0.02163(16) 0.00493(12) 0.00775(11) 0.00354(10)
O29 0.01137(12) 0.02809(19) 0.01319(13) 0.00338(12) 0.00166(10) -0.00044(12)
N24 0.01306(14) 0.01797(16) 0.01824(16) -0.00395(13) 0.00548(12) 0.00098(12)
N1 0.0249(2) 0.01761(17) 0.01503(16) -0.00107(13) 0.00151(14) 0.00152(15)
C12 0.01213(14) 0.01159(14) 0.01126(14) -0.00080(11) 0.00440(11) 0.00181(11)
C21 0.01211(14) 0.01146(14) 0.01171(14) -0.00219(11) 0.00510(11) -0.00035(11)
C11 0.01047(13) 0.01051(13) 0.01102(13) 0.00016(10) 0.00459(11) 0.00100(10)
C26 0.01420(15) 0.01331(15) 0.01337(15) -0.00035(12) 0.00547(12) -0.00014(12)
C19 0.01160(14) 0.01326(14) 0.01099(14) -0.00151(11) 0.00480(11) 0.00002(11)
C16 0.01004(13) 0.01137(13) 0.01013(13) -0.00003(10) 0.00390(10) 0.00044(10)
C4 0.01647(16) 0.01078(14) 0.01199(14) -0.00146(11) 0.00528(12) 0.00202(12)
C15 0.01001(13) 0.01445(15) 0.01068(13) 0.00095(11) 0.00342(11) 0.00035(11)
C13 0.00938(13) 0.01352(15) 0.01446(15) 0.00261(12) 0.00511(11) 0.00107(11)
C22 0.01446(15) 0.01612(16) 0.01302(15) -0.00098(12) 0.00676(12) 0.00141(12)
C18 0.01390(15) 0.01968(18) 0.01082(14) -0.00296(13) 0.00401(12) 0.00026(13)
C7 0.01413(15) 0.01133(14) 0.01191(14) -0.00100(11) 0.00544(12) 0.00195(11)
C14 0.00962(13) 0.01608(16) 0.01226(14) 0.00242(12) 0.00324(11) 0.00048(11)
C25 0.01424(16) 0.01451(16) 0.01651(17) -0.00127(13) 0.00402(13) 0.00147(12)
C5 0.01638(17) 0.01505(16) 0.01470(16) -0.00099(13) 0.00500(13) 0.00217(13)
C17 0.01246(15) 0.02105(19) 0.01049(14) -0.00162(13) 0.00278(12) 0.00006(13)
C10 0.01078(13) 0.01175(14) 0.01315(14) 0.00099(11) 0.00543(11) 0.00133(11)
C23 0.01420(16) 0.01855(18) 0.01611(17) -0.00281(14) 0.00788(13) 0.00045(13)
C9 0.01387(15) 0.01633(17) 0.01615(16) -0.00084(13) 0.00703(13) 0.00374(13)
C20 0.01055(13) 0.01269(14) 0.01052(13) -0.00114(11) 0.00401(11) 0.00070(10)
C6 0.01856(19) 0.01735(19) 0.01763(18) -0.00099(15) 0.00257(15) 0.00162(15)
C8 0.01591(16) 0.01591(17) 0.01511(16) -0.00232(13) 0.00723(13) 0.00367(13)
C2 0.0276(2) 0.01693(18) 0.01238(16) -0.00072(14) 0.00578(16) 0.00151(16)
C3 0.02098(19) 0.01588(17) 0.01290(15) -0.00093(13) 0.00703(14) 0.00102(14)
C30 0.01632(19) 0.0223(2) 0.0227(2) 0.00401(18) -0.00250(16) -0.00365(16)
C28 0.0205(2) 0.0237(3) 0.0467(4) 0.0162(3) 0.0149(2) 0.0101(2)

loop_
_atom_type_symbol
_atom_type_description
_atom_type_scat_dispersion_real
_atom_type_scat_dispersion_imag
_atom_type_scat_source
C C 0.0033 0.0016 'International Tables Vol C Tables 4.2.6.8 and 6.1.1.4'
H H 0.0000 0.0000 'International Tables Vol C Tables 4.2.6.8 and 6.1.1.4'
N N 0.0061 0.0033 'International Tables Vol C Tables 4.2.6.8 and 6.1.1.4'
O O 0.0106 0.0060 'International Tables Vol C Tables 4.2.6.8 and 6.1.1.4'

loop_
_geom_angle_atom_site_label_1
_geom_angle_atom_site_label_2
_geom_angle_atom_site_label_3
_geom_angle
C13 O27 C28 116.03(4)
C14 O29 C30 114.59(4)
C23 N24 C25 116.23(4)
C2 N1 C6 116.02(5)
C7 C12 C11 121.54(4)
C7 C12 H12 119.2
C11 C12 H12 119.2
C26 C21 C22 116.97(4)
C26 C21 C19 122.31(4)
C22 C21 C19 120.70(4)
C12 C11 C10 118.36(4)
C12 C11 C16 122.58(4)
C10 C11 C16 119.04(4)
C25 C26 C21 119.44(4)
C25 C26 H26 120.3
C21 C26 H26 120.3
C20 C19 C18 119.19(4)
C20 C19 C21 120.69(4)
C18 C19 C21 120.09(4)
C20 C16 C15 118.36(4)
C20 C16 C11 122.45(4)
C15 C16 C11 119.19(4)
C5 C4 C3 116.85(4)
C5 C4 C7 122.47(4)
C3 C4 C7 120.69(4)
C17 C15 C16 119.56(4)
C17 C15 C14 120.39(4)
C16 C15 C14 120.04(4)
C14 C13 O27 120.99(4)
C14 C13 C10 120.74(4)
O27 C13 C10 118.18(4)
C23 C22 C21 119.16(4)
C23 C22 H22 120.4
C21 C22 H22 120.4
C17 C18 C19 120.45(4)
C17 C18 H18 119.8
C19 C18 H18 119.8
C12 C7 C8 119.16(4)
C12 C7 C4 121.21(4)
C8 C7 C4 119.62(4)
C13 C14 O29 121.41(4)
C13 C14 C15 120.77(4)
O29 C14 C15 117.78(4)
N24 C25 C26 123.92(5)
N24 C25 H25 118.0
C26 C25 H25 118.0
C6 C5 C4 119.21(5)
C6 C5 H5 120.4
C4 C5 H5 120.4
C18 C17 C15 120.81(4)
C18 C17 H17 119.6
C15 C17 H17 119.6
C9 C10 C11 119.63(4)
C9 C10 C13 120.19(4)
C11 C10 C13 120.18(4)
N24 C23 C22 124.25(4)
N24 C23 H23 117.9
C22 C23 H23 117.9
C8 C9 C10 120.69(4)
C8 C9 H9 119.7
C10 C9 H9 119.7
C19 C20 C16 121.60(4)
C19 C20 H20 119.2
C16 C20 H20 119.2
N1 C6 C5 124.32(5)
N1 C6 H6 117.8
C5 C6 H6 117.8
C9 C8 C7 120.48(4)
C9 C8 H8 119.8
C7 C8 H8 119.8
N1 C2 C3 124.26(5)
N1 C2 H2 117.9
C3 C2 H2 117.9
C2 C3 C4 119.33(5)
C2 C3 H3 120.3
C4 C3 H3 120.3
O29 C30 H30A 109.5
O29 C30 H30B 109.5
H30A C30 H30B 109.5
O29 C30 H30C 109.5
H30A C30 H30C 109.5
H30B C30 H30C 109.5
O27 C28 H28A 109.5
O27 C28 H28B 109.5
H28A C28 H28B 109.5
O27 C28 H28C 109.5
H28A C28 H28C 109.5
H28B C28 H28C 109.5

loop_
_geom_bond_atom_site_label_1
_geom_bond_atom_site_label_2
_geom_bond_distance
O27 C13 1.3745(6)
O27 C28 1.4228(8)
O29 C14 1.3767(6)
O29 C30 1.4297(7)
N24 C23 1.3392(7)
N24 C25 1.3405(7)
N1 C2 1.3378(9)
N1 C6 1.3431(8)
C12 C7 1.3887(6)
C12 C11 1.4106(6)
C12 H12 0.9500
C21 C26 1.3960(7)
C21 C22 1.3986(6)
C21 C19 1.4802(6)
C11 C10 1.4186(6)
C11 C16 1.4532(6)
C26 C25 1.3907(7)
C26 H26 0.9500
C19 C20 1.3872(6)
C19 C18 1.4124(6)
C16 C20 1.4134(6)
C16 C15 1.4184(6)
C4 C5 1.3992(7)
C4 C3 1.4008(7)
C4 C7 1.4805(7)
C15 C17 1.4118(7)
C15 C14 1.4384(6)
C13 C14 1.3634(7)
C13 C10 1.4366(6)
C22 C23 1.3894(7)
C22 H22 0.9500
C18 C17 1.3760(7)
C18 H18 0.9500
C7 C8 1.4113(6)
C25 H25 0.9500
C5 C6 1.3910(7)
C5 H5 0.9500
C17 H17 0.9500
C10 C9 1.4108(6)
C23 H23 0.9500
C9 C8 1.3759(7)
C9 H9 0.9500
C20 H20 0.9500
C6 H6 0.9500
C8 H8 0.9500
C2 C3 1.3915(8)
C2 H2 0.9500
C3 H3 0.9500
C30 H30A 0.9800
C30 H30B 0.9800
C30 H30C 0.9800
C28 H28A 0.9800
C28 H28B 0.9800
C28 H28C 0.9800

loop_
_geom_torsion_atom_site_label_1
_geom_torsion_atom_site_label_2
_geom_torsion_atom_site_label_3
_geom_torsion_atom_site_label_4
_geom_torsion
C7 C12 C11 C10 -3.19(7)
C7 C12 C11 C16 175.30(4)
C22 C21 C26 C25 -0.96(7)
C19 C21 C26 C25 177.56(4)
C26 C21 C19 C20 -41.79(7)
C22 C21 C19 C20 136.68(5)
C26 C21 C19 C18 139.97(5)
C22 C21 C19 C18 -41.56(7)
C12 C11 C16 C20 -0.40(7)
C10 C11 C16 C20 178.08(4)
C12 C11 C16 C15 -179.73(4)
C10 C11 C16 C15 -1.25(6)
C20 C16 C15 C17 -1.58(6)
C11 C16 C15 C17 177.77(4)
C20 C16 C15 C14 179.78(4)
C11 C16 C15 C14 -0.86(6)
C28 O27 C13 C14 84.46(7)
C28 O27 C13 C10 -99.04(6)
C26 C21 C22 C23 1.55(7)
C19 C21 C22 C23 -177.00(4)
C20 C19 C18 C17 -1.11(7)
C21 C19 C18 C17 177.16(5)
C11 C12 C7 C8 3.99(7)
C11 C12 C7 C4 -174.86(4)
C5 C4 C7 C12 -34.94(7)
C3 C4 C7 C12 144.80(5)
C5 C4 C7 C8 146.22(5)
C3 C4 C7 C8 -34.05(7)
O27 C13 C14 O29 -7.31(7)
C10 C13 C14 O29 176.28(4)
O27 C13 C14 C15 175.11(4)
C10 C13 C14 C15 -1.30(7)
C30 O29 C14 C13 71.57(7)
C30 O29 C14 C15 -110.78(5)
C17 C15 C14 C13 -176.45(4)
C16 C15 C14 C13 2.17(7)
C17 C15 C14 O29 5.88(7)
C16 C15 C14 O29 -175.49(4)
C23 N24 C25 C26 1.09(8)
C21 C26 C25 N24 -0.39(8)
C3 C4 C5 C6 0.86(7)
C7 C4 C5 C6 -179.40(5)
C19 C18 C17 C15 -0.26(8)
C16 C15 C17 C18 1.62(7)
C14 C15 C17 C18 -179.75(5)
C12 C11 C10 C9 -0.24(6)
C16 C11 C10 C9 -178.79(4)
C12 C11 C10 C13 -179.32(4)
C16 C11 C10 C13 2.13(6)
C14 C13 C10 C9 -179.95(4)
O27 C13 C10 C9 3.54(6)
C14 C13 C10 C11 -0.87(7)
O27 C13 C10 C11 -177.38(4)
C25 N24 C23 C22 -0.45(8)
C21 C22 C23 N24 -0.89(8)
C11 C10 C9 C8 2.85(7)
C13 C10 C9 C8 -178.07(5)
C18 C19 C20 C16 1.12(7)
C21 C19 C20 C16 -177.14(4)
C15 C16 C20 C19 0.22(7)
C11 C16 C20 C19 -179.11(4)
C2 N1 C6 C5 0.67(8)
C4 C5 C6 N1 -1.38(8)
C10 C9 C8 C7 -2.08(8)
C12 C7 C8 C9 -1.32(7)
C4 C7 C8 C9 177.55(5)
C6 N1 C2 C3 0.52(8)
N1 C2 C3 C4 -0.97(8)
C5 C4 C3 C2 0.22(7)
C7 C4 C3 C2 -179.53(5)
